data_1555256
loop_
_publ_author_name
'Khatri, Buddha B.'
'Sieburth, Scott McN'

_publ_section_title
;
 Enyne-2-pyrone [4 + 4]-Photocycloaddition: Sesquiterpene Synthesis and a
 Low-Temperature Cope Rearrangement.
;
_journal_issue 17
_journal_name_full 'Organic letters'
_journal_page_first 4360
_journal_page_last 4363
_journal_paper_doi 10.1021/acs.orglett.5b02207
_journal_volume 17
_journal_year 2015
_chemical_formula_moiety 'C21 H30 O4 Si'
_chemical_formula_sum 'C21 H30 O4 Si'
_chemical_formula_weight 374.54
_space_group_crystal_system monoclinic
_space_group_IT_number 14
_space_group_name_Hall '-P 2ybc'
_space_group_name_H-M_alt 'P 1 21/c 1'
_atom_sites_solution_hydrogens geom
_atom_sites_solution_primary direct
_atom_sites_solution_secondary difmap
_audit_creation_date 2015-07-27
_audit_creation_method
;
Olex2 1.2
(compiled 2014.11.20 svn.r3092 for OlexSys, GUI svn.r4949)
;
_cell_angle_alpha 90
_cell_angle_beta 117.571(7)
_cell_angle_gamma 90
_cell_formula_units_Z 8
_cell_length_a 15.860(3)
_cell_length_b 8.9849(15)
_cell_length_c 32.138(4)
_cell_measurement_reflns_used 5893
_cell_measurement_temperature 100(2)
_cell_measurement_theta_max 27.121
_cell_measurement_theta_min 2.377
_cell_volume 4059.6(12)
_computing_cell_refinement 'SAINT (Bruker AXS)'
_computing_data_collection 'COSMO (Bruker AXS)'
_computing_data_reduction 'SADABS (Bruker AXS)'
_computing_molecular_graphics 'Mercury (CCDC)'
_computing_publication_material 'APEX2 (Bruker AXS)'
_computing_structure_refinement 'XL (Sheldrick, 2008), OLEX2 (Dolomanov et al., 2009)'
_computing_structure_solution XS
_diffrn_ambient_temperature 100.15
_diffrn_detector_area_resol_mean 8.333
_diffrn_measured_fraction_theta_full 0.998
_diffrn_measured_fraction_theta_max 0.998
_diffrn_measurement_device_type 'Bruker Kappa APEX II DUO'
_diffrn_measurement_method '\f, \w scans'
_diffrn_radiation_type MoK\a
_diffrn_radiation_wavelength 0.71073
_diffrn_reflns_av_R_equivalents 0.0418
_diffrn_reflns_av_unetI/netI 0.0485
_diffrn_reflns_Laue_measured_fraction_full 0.998
_diffrn_reflns_Laue_measured_fraction_max 0.998
_diffrn_reflns_limit_h_max 18
_diffrn_reflns_limit_h_min -18
_diffrn_reflns_limit_k_max 10
_diffrn_reflns_limit_k_min -10
_diffrn_reflns_limit_l_max 32
_diffrn_reflns_limit_l_min -38
_diffrn_reflns_number 22717
_diffrn_reflns_point_group_measured_fraction_full 0.998
_diffrn_reflns_point_group_measured_fraction_max 0.998
_diffrn_reflns_theta_full 25.000
_diffrn_reflns_theta_max 24.999
_diffrn_reflns_theta_min 1.430
_diffrn_source 'Fine Focus Sealed Tube'
_exptl_absorpt_coefficient_mu 0.138
_exptl_absorpt_correction_T_max 0.7456
_exptl_absorpt_correction_T_min 0.6512
_exptl_absorpt_correction_type multi-scan
_exptl_absorpt_process_details
;
SADABS-2012/1 (Bruker,2012) was used for absorption correction.
wR2(int) was 0.0624 before and 0.0510 after correction.
The Ratio of minimum to maximum transmission is 0.8734.
The \l/2 correction factor is 0.0015.
;
_exptl_crystal_colour colourless
_exptl_crystal_density_diffrn 1.226
_exptl_crystal_description prism
_exptl_crystal_F_000 1616
_exptl_crystal_size_max 0.66
_exptl_crystal_size_mid 0.2
_exptl_crystal_size_min 0.15
_exptl_transmission_factor_max 0.7456
_exptl_transmission_factor_min 0.6512
_refine_diff_density_max 1.378
_refine_diff_density_min -0.423
_refine_diff_density_rms 0.068
_refine_ls_extinction_method none
_refine_ls_goodness_of_fit_ref 1.072
_refine_ls_hydrogen_treatment constr
_refine_ls_matrix_type full
_refine_ls_number_parameters 502
_refine_ls_number_reflns 7150
_refine_ls_number_restraints 6
_refine_ls_restrained_S_all 1.072
_refine_ls_R_factor_all 0.0889
_refine_ls_R_factor_gt 0.0651
_refine_ls_shift/su_max 0.001
_refine_ls_shift/su_mean 0.000
_refine_ls_structure_factor_coef Fsqd
_refine_ls_weighting_details 'w=1/[\s^2^(Fo^2^)+(0.0884P)^2^+4.6436P] where P=(Fo^2^+2Fc^2^)/3'
_refine_ls_weighting_scheme calc
_refine_ls_wR_factor_gt 0.1741
_refine_ls_wR_factor_ref 0.1884
_reflns_Friedel_coverage 0.000
_reflns_number_gt 5319
_reflns_number_total 7150
_reflns_threshold_expression 'I > 2\s(I)'
_cod_data_source_file ol5b02207_si_002.cif
_cod_data_source_block mo_2172_0m
_cod_depositor_comments
;
The following automatic conversions were performed:

data item '_atom_sites_solution_secondary' value 'diffmap' was
changed to 'difmap'.

Automatic conversion script
Id: cif_fix_values 6909 2019-04-08 15:41:33Z antanas 
;
_cod_database_code 1555256
_shelxl_version_number 2014/6
_shelx_space_group_comment
;
The symmetry employed for this shelxl refinement is uniquely defined
by the following loop, which should always be used as a source of
symmetry information in preference to the above space-group names.
They are only intended as comments.
;
_shelx_estimated_absorpt_t_max 0.980
_shelx_estimated_absorpt_t_min 0.914
_exptl_absorpt_special_details
;
29187 Corrected reflections written to file
 Estimated minimum and maximum transmission:  0.6512  0.7456
 The ratio of these values is more reliable than their absolute values!
 Additional spherical absorption correction applied with mu*r =  0.2000
 Lambda/2 correction factor = 0.0015
;
_olex2_refinement_description
;
1. Fixed Uiso
 At 1.2 times of:
  All C(H) groups, All C(H,H) groups
 At 1.5 times of:
  All C(H,H,H) groups
2. Rigid bond restraints
 C21A, C21B
 with sigma for 1-2 distances of 0.01 and sigma for 1-3 distances of 0.01
3. Uiso/Uaniso restraints and constraints
C21A \\sim C21B: within 1.7A with sigma of 0.01 and sigma for terminal atoms of
0.02
4. Others
 Sof(H20B)=Sof(C21B)=Sof(H21D)=Sof(H21E)=Sof(H21F)=Sof(C22B)=Sof(H22D)=
 Sof(H22E)=Sof(H22F)=1-FVAR(1)
 Sof(H20A)=Sof(C21A)=Sof(H21A)=Sof(H21B)=Sof(H21C)=Sof(C22A)=Sof(H22A)=
 Sof(H22B)=Sof(H22C)=FVAR(1)
5.a Ternary CH refined with riding coordinates:
 C17(H17), C20(H20), C17A(H17A), C20A(H20A), C20A(H20B)
5.b Secondary CH2 refined with riding coordinates:
 C3(H3A,H3B), C8(H8A,H8B), C14(H14C,H14D), C15(H15C,H15D), C16(H16C,H16D),
 C3A(H3AA,H3AB), C8A(H8AA,H8AB), C14A(H14A,H14B), C15A(H15A,H15B), C16A(H16A,
 H16B)
5.c Idealised Me refined as rotating group:
 C18(H18D,H18E,H18F), C19(H19D,H19E,H19F), C21(H21G,H21H,H21I), C22(H22G,H22H,
 H22I), C23(H23D,H23E,H23F), C24(H24D,H24E,H24F), C18A(H18A,H18B,H18C),
 C19A(H19A,H19B,H19C), C21A(H21A,H21B,H21C), C22A(H22A,H22B,H22C), C23A(H23A,
 H23B,H23C), C24A(H24A,H24B,H24C), C21B(H21D,H21E,H21F), C22B(H22D,H22E,H22F)
;
_olex2_submission_special_instructions 'No special instructions were received'

loop_
_space_group_symop_operation_xyz
'x, y, z'
'-x, y+1/2, -z+1/2'
'-x, -y, -z'
'x, -y-1/2, z-1/2'

loop_
_atom_site_label
_atom_site_type_symbol
_atom_site_fract_x
_atom_site_fract_y
_atom_site_fract_z
_atom_site_U_iso_or_equiv
_atom_site_adp_type
_atom_site_occupancy
_atom_site_site_symmetry_order
_atom_site_calc_flag
_atom_site_refinement_flags_posn
_atom_site_refinement_flags_adp
_atom_site_refinement_flags_occupancy
_atom_site_disorder_assembly
_atom_site_disorder_group
Si1 Si 0.82916(6) 1.17751(10) 0.96134(3) 0.0304(2) Uani 1 1 d . . . . .
O2 O 0.72126(17) 1.2418(3) 0.93175(11) 0.0607(9) Uani 1 1 d . . . . .
O3 O 0.60372(18) 1.0006(3) 0.83068(8) 0.0429(6) Uani 1 1 d . . . . .
O4 O 0.60717(17) 1.0531(3) 0.97557(7) 0.0355(6) Uani 1 1 d . . . . .
O6 O 0.59717(19) 0.7934(3) 0.86470(8) 0.0400(6) Uani 1 1 d . . . . .
C3 C 0.6264(2) 1.1946(4) 0.90468(11) 0.0314(7) Uani 1 1 d . . . . .
H3A H 0.6045 1.2257 0.8717 0.038 Uiso 1 1 calc R . . . .
H3B H 0.5860 1.2458 0.9162 0.038 Uiso 1 1 calc R . . . .
C4 C 0.6119(2) 1.0293(4) 0.90566(10) 0.0258(7) Uani 1 1 d . . . . .
C5 C 0.6050(2) 0.9444(4) 0.86523(11) 0.0302(7) Uani 1 1 d . . . . .
C7 C 0.6073(2) 0.7099(4) 0.90485(11) 0.0320(8) Uani 1 1 d . . . . .
C8 C 0.7074(2) 0.6426(4) 0.93204(12) 0.0360(8) Uani 1 1 d . . . . .
H8A H 0.7497 0.6660 0.9180 0.043 Uiso 1 1 calc R . . . .
H8B H 0.7070 0.5343 0.9376 0.043 Uiso 1 1 calc R . . . .
C9 C 0.7279(2) 0.7397(4) 0.97642(11) 0.0300(7) Uani 1 1 d . . . . .
C10 C 0.6188(2) 0.7974(4) 0.94939(11) 0.0284(7) Uani 1 1 d . . . . .
C11 C 0.6103(2) 0.9616(4) 0.94265(10) 0.0263(7) Uani 1 1 d . . . . .
C12 C 0.7908(2) 0.8651(4) 0.98110(11) 0.0295(7) Uani 1 1 d . . . . .
C13 C 0.8239(2) 0.9836(4) 0.97819(11) 0.0312(8) Uani 1 1 d . . . . .
C14 C 0.5240(3) 0.6047(4) 0.89085(13) 0.0420(9) Uani 1 1 d . . . . .
H14C H 0.5335 0.5130 0.8764 0.050 Uiso 1 1 calc R . . . .
H14D H 0.4638 0.6527 0.8684 0.050 Uiso 1 1 calc R . . . .
C15 C 0.5235(3) 0.5703(4) 0.93700(14) 0.0470(10) Uani 1 1 d . . . . .
H15C H 0.5714 0.4934 0.9549 0.056 Uiso 1 1 calc R . . . .
H15D H 0.4600 0.5353 0.9316 0.056 Uiso 1 1 calc R . . . .
C16 C 0.5486(3) 0.7208(4) 0.96321(12) 0.0357(8) Uani 1 1 d . . . . .
H16C H 0.4908 0.7823 0.9537 0.043 Uiso 1 1 calc R . . . .
H16D H 0.5784 0.7049 0.9976 0.043 Uiso 1 1 calc R . . . .
C17 C 0.8940(3) 1.1849(5) 0.92573(14) 0.0458(9) Uani 1 1 d . . . . .
H17 H 0.9575 1.1373 0.9446 0.055 Uiso 1 1 calc R . . . .
C18 C 0.9115(4) 1.3473(5) 0.91562(17) 0.0691(14) Uani 1 1 d . . . . .
H18D H 0.8503 1.3976 0.8976 0.104 Uiso 1 1 calc GR . . . .
H18E H 0.9470 1.3473 0.8975 0.104 Uiso 1 1 calc GR . . . .
H18F H 0.9483 1.3998 0.9454 0.104 Uiso 1 1 calc GR . . . .
C19 C 0.8418(4) 1.0958(6) 0.87983(16) 0.0733(15) Uani 1 1 d . . . . .
H19D H 0.8303 0.9942 0.8871 0.110 Uiso 1 1 calc GR . . . .
H19E H 0.8809 1.0928 0.8636 0.110 Uiso 1 1 calc GR . . . .
H19F H 0.7809 1.1439 0.8597 0.110 Uiso 1 1 calc GR . . . .
C20 C 0.8889(3) 1.2917(4) 1.01580(13) 0.0432(9) Uani 1 1 d . . . . .
H20 H 0.8833 1.3986 1.0061 0.052 Uiso 1 1 calc R . . . .
C21 C 0.8393(5) 1.2738(5) 1.04650(18) 0.0799(17) Uani 1 1 d . . . . .
H21G H 0.7728 1.3052 1.0289 0.120 Uiso 1 1 calc GR . . . .
H21H H 0.8715 1.3354 1.0747 0.120 Uiso 1 1 calc GR . . . .
H21I H 0.8418 1.1692 1.0556 0.120 Uiso 1 1 calc GR . . . .
C22 C 0.9953(3) 1.2542(6) 1.04291(17) 0.0801(18) Uani 1 1 d . . . . .
H22G H 1.0030 1.1476 1.0502 0.120 Uiso 1 1 calc GR . . . .
H22H H 1.0243 1.3116 1.0722 0.120 Uiso 1 1 calc GR . . . .
H22I H 1.0264 1.2795 1.0237 0.120 Uiso 1 1 calc GR . . . .
C23 C 0.6394(3) 1.0060(5) 1.02297(12) 0.0451(9) Uani 1 1 d . . . . .
H23D H 0.5885 0.9510 1.0254 0.068 Uiso 1 1 calc GR . . . .
H23E H 0.6567 1.0932 1.0436 0.068 Uiso 1 1 calc GR . . . .
H23F H 0.6950 0.9413 1.0325 0.068 Uiso 1 1 calc GR . . . .
C24 C 0.7595(3) 0.6548(4) 1.02233(13) 0.0451(10) Uani 1 1 d . . . . .
H24D H 0.7544 0.7198 1.0456 0.068 Uiso 1 1 calc GR . . . .
H24E H 0.8257 0.6227 1.0341 0.068 Uiso 1 1 calc GR . . . .
H24F H 0.7187 0.5675 1.0169 0.068 Uiso 1 1 calc GR . . . .
Si1A Si 0.82494(7) 0.75817(11) 0.65973(3) 0.0336(3) Uani 1 1 d . . . . .
O2A O 0.71813(15) 0.7029(3) 0.62074(7) 0.0338(6) Uani 1 1 d . . . . .
O3A O 0.63422(17) 0.3926(3) 0.62451(8) 0.0375(6) Uani 1 1 d . . . . .
O4A O 0.60774(17) 0.8308(3) 0.69479(8) 0.0371(6) Uani 1 1 d . . . . .
O6A O 0.65823(17) 0.3696(3) 0.69686(8) 0.0350(6) Uani 1 1 d . . . . .
C3A C 0.6267(2) 0.7037(4) 0.62050(11) 0.0311(7) Uani 1 1 d . . . . .
H3AA H 0.5781 0.6598 0.5908 0.037 Uiso 1 1 calc R . . . .
H3AB H 0.6078 0.8077 0.6222 0.037 Uiso 1 1 calc R . . . .
C4A C 0.6301(2) 0.6168(4) 0.66122(10) 0.0250(7) Uani 1 1 d . . . . .
C5A C 0.6414(2) 0.4556(4) 0.65907(11) 0.0283(7) Uani 1 1 d . . . . .
C7A C 0.6762(2) 0.4329(4) 0.74130(11) 0.0291(7) Uani 1 1 d . . . . .
C8A C 0.7827(2) 0.4428(4) 0.77594(11) 0.0335(8) Uani 1 1 d . . . . .
H8AA H 0.8242 0.4056 0.7628 0.040 Uiso 1 1 calc R . . . .
H8AB H 0.7995 0.3954 0.8066 0.040 Uiso 1 1 calc R . . . .
C9A C 0.7784(2) 0.6161(4) 0.77735(10) 0.0301(7) Uani 1 1 d . . . . .
C10A C 0.6640(2) 0.6045(4) 0.74452(10) 0.0265(7) Uani 1 1 d . . . . .
C11A C 0.6316(2) 0.6853(4) 0.69896(10) 0.0260(7) Uani 1 1 d . . . . .
C12A C 0.8207(2) 0.6826(4) 0.74959(11) 0.0284(7) Uani 1 1 d . . . . .
C13A C 0.8376(2) 0.7284(4) 0.71912(11) 0.0318(8) Uani 1 1 d . . . . .
C14A C 0.6132(3) 0.3563(4) 0.75921(12) 0.0395(9) Uani 1 1 d . . . . .
H14A H 0.5491 0.3359 0.7332 0.047 Uiso 1 1 calc R . . . .
H14B H 0.6419 0.2616 0.7753 0.047 Uiso 1 1 calc R . . . .
C15A C 0.6087(3) 0.4693(5) 0.79346(13) 0.0437(9) Uani 1 1 d . . . . .
H15A H 0.6666 0.4640 0.8242 0.052 Uiso 1 1 calc R . . . .
H15B H 0.5522 0.4519 0.7983 0.052 Uiso 1 1 calc R . . . .
C16A C 0.6019(2) 0.6202(4) 0.76975(12) 0.0379(8) Uani 1 1 d . . . . .
H16A H 0.6263 0.7009 0.7934 0.045 Uiso 1 1 calc R . . . .
H16B H 0.5352 0.6427 0.7470 0.045 Uiso 1 1 calc R . . . .
C17A C 0.9114(3) 0.6259(5) 0.65354(14) 0.0473(10) Uani 1 1 d . . . . .
H17A H 0.9066 0.6388 0.6216 0.057 Uiso 1 1 calc R . . . .
C18A C 0.8871(4) 0.4651(5) 0.6587(2) 0.0790(16) Uani 1 1 d . . . . .
H18A H 0.8957 0.4492 0.6906 0.119 Uiso 1 1 calc GR . . . .
H18B H 0.9291 0.3980 0.6529 0.119 Uiso 1 1 calc GR . . . .
H18C H 0.8208 0.4449 0.6360 0.119 Uiso 1 1 calc GR . . . .
C19A C 1.0099(4) 0.6618(10) 0.6892(3) 0.123(3) Uani 1 1 d . . . . .
H19A H 1.0269 0.7614 0.6831 0.184 Uiso 1 1 calc GR . . . .
H19B H 1.0539 0.5885 0.6874 0.184 Uiso 1 1 calc GR . . . .
H19C H 1.0140 0.6591 0.7205 0.184 Uiso 1 1 calc GR . . . .
C20A C 0.8427(3) 0.9587(4) 0.65023(13) 0.0454(9) Uani 1 1 d . . . . .
H20A H 0.8663 0.9605 0.6263 0.054 Uiso 0.39(2) 1 calc R . P A 1
H20B H 0.8218 0.9741 0.6160 0.054 Uiso 0.61(2) 1 calc R . P A 2
C21A C 0.919(2) 1.033(3) 0.6939(9) 0.116(9) Uani 0.39(2) 1 d . U P A 1
H21A H 0.8914 1.0671 0.7139 0.174 Uiso 0.39(2) 1 calc GR . P A 1
H21B H 0.9449 1.1192 0.6847 0.174 Uiso 0.39(2) 1 calc GR . P A 1
H21C H 0.9704 0.9624 0.7113 0.174 Uiso 0.39(2) 1 calc GR . P A 1
C22A C 0.7503(12) 1.0482(14) 0.6295(9) 0.069(5) Uani 0.39(2) 1 d . . P A 1
H22A H 0.7050 1.0039 0.5995 0.103 Uiso 0.39(2) 1 calc GR . P A 1
H22B H 0.7635 1.1512 0.6243 0.103 Uiso 0.39(2) 1 calc GR . P A 1
H22C H 0.7230 1.0468 0.6513 0.103 Uiso 0.39(2) 1 calc GR . P A 1
C23A C 0.6502(3) 0.9298(4) 0.73458(13) 0.0467(10) Uani 1 1 d . . . . .
H23A H 0.6284 1.0317 0.7245 0.070 Uiso 1 1 calc GR . . . .
H23B H 0.7196 0.9257 0.7479 0.070 Uiso 1 1 calc GR . . . .
H23C H 0.6315 0.8992 0.7584 0.070 Uiso 1 1 calc GR . . . .
C24A C 0.8153(3) 0.6865(5) 0.82605(12) 0.0463(10) Uani 1 1 d . . . . .
H24A H 0.8006 0.7931 0.8227 0.069 Uiso 1 1 calc GR . . . .
H24B H 0.8844 0.6727 0.8436 0.069 Uiso 1 1 calc GR . . . .
H24C H 0.7848 0.6388 0.8430 0.069 Uiso 1 1 calc GR . . . .
C21B C 0.9474(8) 1.0097(14) 0.6780(5) 0.067(3) Uani 0.61(2) 1 d . U P A 2
H21D H 0.9666 1.0076 0.7117 0.100 Uiso 0.61(2) 1 calc GR . P A 2
H21E H 0.9537 1.1113 0.6686 0.100 Uiso 0.61(2) 1 calc GR . P A 2
H21F H 0.9883 0.9426 0.6712 0.100 Uiso 0.61(2) 1 calc GR . P A 2
C22B C 0.7803(7) 1.0539(9) 0.6642(6) 0.061(3) Uani 0.61(2) 1 d . . P A 2
H22D H 0.7167 1.0100 0.6514 0.091 Uiso 0.61(2) 1 calc GR . P A 2
H22E H 0.7757 1.1547 0.6516 0.091 Uiso 0.61(2) 1 calc GR . P A 2
H22F H 0.8085 1.0584 0.6985 0.091 Uiso 0.61(2) 1 calc GR . P A 2

loop_
_atom_site_aniso_label
_atom_site_aniso_U_11
_atom_site_aniso_U_22
_atom_site_aniso_U_33
_atom_site_aniso_U_23
_atom_site_aniso_U_13
_atom_site_aniso_U_12
Si1 0.0321(5) 0.0230(5) 0.0324(5) 0.0005(4) 0.0119(4) 0.0033(4)
O2 0.0333(14) 0.0240(14) 0.097(2) 0.0161(14) 0.0069(14) 0.0007(11)
O3 0.0573(16) 0.0468(16) 0.0247(12) 0.0037(11) 0.0190(11) -0.0010(13)
O4 0.0510(14) 0.0283(13) 0.0303(12) -0.0016(10) 0.0214(11) 0.0123(11)
O6 0.0653(16) 0.0311(14) 0.0262(12) -0.0051(10) 0.0233(12) 0.0007(12)
C3 0.0327(17) 0.0258(17) 0.0296(17) 0.0038(14) 0.0093(14) 0.0065(14)
C4 0.0272(15) 0.0237(17) 0.0236(15) 0.0032(13) 0.0093(12) 0.0043(13)
C5 0.0336(17) 0.0298(18) 0.0245(16) 0.0001(14) 0.0112(13) 0.0022(14)
C7 0.0463(19) 0.0211(17) 0.0299(17) -0.0017(13) 0.0189(15) 0.0028(14)
C8 0.048(2) 0.0238(18) 0.0399(19) -0.0035(14) 0.0236(16) 0.0052(15)
C9 0.0395(18) 0.0214(17) 0.0298(17) 0.0012(13) 0.0166(14) 0.0086(14)
C10 0.0390(18) 0.0211(17) 0.0263(16) 0.0014(13) 0.0162(14) 0.0056(14)
C11 0.0276(15) 0.0263(17) 0.0229(15) -0.0038(13) 0.0100(12) 0.0045(13)
C12 0.0358(17) 0.0253(19) 0.0259(16) 0.0021(13) 0.0128(14) 0.0129(15)
C13 0.0332(17) 0.0269(19) 0.0321(17) 0.0021(14) 0.0139(14) 0.0127(15)
C14 0.050(2) 0.0268(19) 0.045(2) -0.0070(16) 0.0186(17) -0.0008(16)
C15 0.056(2) 0.032(2) 0.057(2) -0.0003(18) 0.030(2) -0.0066(18)
C16 0.0436(19) 0.0313(19) 0.0383(19) 0.0044(15) 0.0241(16) 0.0030(16)
C17 0.056(2) 0.040(2) 0.049(2) -0.0071(18) 0.0310(19) -0.0081(19)
C18 0.097(4) 0.054(3) 0.074(3) -0.001(2) 0.054(3) -0.020(3)
C19 0.104(4) 0.078(4) 0.058(3) -0.024(3) 0.054(3) -0.030(3)
C20 0.060(2) 0.0262(19) 0.038(2) -0.0017(15) 0.0176(18) 0.0050(17)
C21 0.163(6) 0.036(3) 0.071(3) -0.003(2) 0.080(4) 0.006(3)
C22 0.074(3) 0.055(3) 0.056(3) -0.013(2) -0.017(2) 0.009(3)
C23 0.070(3) 0.044(2) 0.0317(19) 0.0000(16) 0.0320(18) 0.010(2)
C24 0.059(2) 0.034(2) 0.041(2) 0.0123(16) 0.0219(18) 0.0164(18)
Si1A 0.0357(5) 0.0345(6) 0.0315(5) -0.0007(4) 0.0164(4) -0.0093(4)
O2A 0.0351(12) 0.0404(14) 0.0284(12) -0.0043(10) 0.0169(10) -0.0095(11)
O3A 0.0517(15) 0.0343(14) 0.0318(12) -0.0120(11) 0.0239(11) -0.0068(11)
O4A 0.0469(14) 0.0272(13) 0.0337(12) -0.0038(10) 0.0157(11) 0.0095(11)
O6A 0.0502(14) 0.0261(12) 0.0320(12) -0.0028(10) 0.0219(11) 0.0009(11)
C3A 0.0295(16) 0.036(2) 0.0252(16) 0.0004(14) 0.0108(13) -0.0006(14)
C4A 0.0217(14) 0.0289(17) 0.0224(15) -0.0023(13) 0.0083(12) -0.0006(13)
C5A 0.0257(15) 0.0325(18) 0.0282(17) -0.0024(14) 0.0137(13) -0.0019(14)
C7A 0.0333(17) 0.0308(18) 0.0259(16) -0.0005(13) 0.0160(14) 0.0009(14)
C8A 0.0312(17) 0.039(2) 0.0309(17) 0.0065(15) 0.0148(14) 0.0081(15)
C9A 0.0279(16) 0.039(2) 0.0219(15) -0.0017(14) 0.0103(13) -0.0006(14)
C10A 0.0249(15) 0.0316(18) 0.0229(15) -0.0048(13) 0.0110(12) 0.0000(13)
C11A 0.0221(14) 0.0272(17) 0.0281(16) -0.0021(13) 0.0111(12) 0.0020(13)
C12A 0.0240(15) 0.0314(18) 0.0248(16) -0.0052(14) 0.0071(13) -0.0017(14)
C13A 0.0269(16) 0.0334(19) 0.0316(18) -0.0017(15) 0.0106(14) -0.0025(14)
C14A 0.0399(19) 0.046(2) 0.0370(19) 0.0072(16) 0.0216(16) -0.0031(17)
C15A 0.0406(19) 0.063(3) 0.0366(19) 0.0050(18) 0.0253(16) -0.0012(18)
C16A 0.0355(18) 0.052(2) 0.0324(18) -0.0055(16) 0.0206(15) 0.0062(17)
C17A 0.044(2) 0.058(3) 0.049(2) 0.004(2) 0.0294(18) 0.0021(19)
C18A 0.097(4) 0.044(3) 0.127(5) -0.007(3) 0.078(4) 0.008(3)
C19A 0.063(4) 0.175(8) 0.129(6) -0.011(5) 0.043(4) -0.002(4)
C20A 0.052(2) 0.037(2) 0.045(2) 0.0018(17) 0.0208(18) -0.0098(18)
C21A 0.108(15) 0.065(11) 0.120(16) -0.008(11) 0.006(11) -0.030(11)
C22A 0.078(10) 0.030(6) 0.097(15) 0.007(8) 0.041(10) 0.009(6)
C23A 0.055(2) 0.036(2) 0.047(2) -0.0123(17) 0.0213(18) 0.0049(18)
C24A 0.048(2) 0.059(3) 0.0260(18) -0.0074(17) 0.0128(16) -0.007(2)
C21B 0.062(5) 0.046(5) 0.103(8) -0.020(5) 0.046(5) -0.028(4)
C22B 0.058(5) 0.038(4) 0.091(9) 0.001(5) 0.038(6) 0.001(4)

loop_
_atom_type_symbol
_atom_type_description
_atom_type_scat_dispersion_real
_atom_type_scat_dispersion_imag
_atom_type_scat_source
C C 0.0033 0.0016 'International Tables Vol C Tables 4.2.6.8 and 6.1.1.4'
H H 0.0000 0.0000 'International Tables Vol C Tables 4.2.6.8 and 6.1.1.4'
O O 0.0106 0.0060 'International Tables Vol C Tables 4.2.6.8 and 6.1.1.4'
Si Si 0.0817 0.0704 'International Tables Vol C Tables 4.2.6.8 and 6.1.1.4'

loop_
_geom_angle_atom_site_label_1
_geom_angle_atom_site_label_2
_geom_angle_atom_site_label_3
_geom_angle
O2 Si1 C13 109.22(15)
O2 Si1 C17 110.99(19)
O2 Si1 C20 107.00(17)
C13 Si1 C17 109.17(17)
C13 Si1 C20 108.52(16)
C17 Si1 C20 111.86(19)
C3 O2 Si1 141.8(2)
C11 O4 C23 121.8(3)
C5 O6 C7 122.5(2)
O2 C3 H3A 108.7
O2 C3 H3B 108.7
O2 C3 C4 114.4(3)
H3A C3 H3B 107.6
C4 C3 H3A 108.7
C4 C3 H3B 108.7
C5 C4 C3 116.4(3)
C11 C4 C3 122.0(3)
C11 C4 C5 121.6(3)
O3 C5 O6 116.2(3)
O3 C5 C4 123.9(3)
O6 C5 C4 119.9(3)
O6 C7 C8 111.9(3)
O6 C7 C10 118.4(3)
O6 C7 C14 109.9(3)
C8 C7 C10 91.4(2)
C14 C7 C8 116.9(3)
C14 C7 C10 107.6(3)
C7 C8 H8A 113.4
C7 C8 H8B 113.4
C7 C8 C9 91.3(2)
H8A C8 H8B 110.7
C9 C8 H8A 113.4
C9 C8 H8B 113.4
C8 C9 C10 88.3(2)
C12 C9 C8 111.4(3)
C12 C9 C10 108.4(3)
C12 C9 C24 112.5(3)
C24 C9 C8 116.0(3)
C24 C9 C10 118.0(3)
C7 C10 C9 88.5(2)
C11 C10 C7 113.6(3)
C11 C10 C9 113.4(3)
C11 C10 C16 117.2(3)
C16 C10 C7 104.2(3)
C16 C10 C9 116.0(3)
O4 C11 C10 121.3(3)
C4 C11 O4 115.9(3)
C4 C11 C10 122.6(3)
C13 C12 C9 165.5(3)
C12 C13 Si1 159.6(3)
C7 C14 H14C 111.0
C7 C14 H14D 111.0
C7 C14 C15 103.6(3)
H14C C14 H14D 109.0
C15 C14 H14C 111.0
C15 C14 H14D 111.0
C14 C15 H15C 111.0
C14 C15 H15D 111.0
C14 C15 C16 103.7(3)
H15C C15 H15D 109.0
C16 C15 H15C 111.0
C16 C15 H15D 111.0
C10 C16 C15 105.8(3)
C10 C16 H16C 110.6
C10 C16 H16D 110.6
C15 C16 H16C 110.6
C15 C16 H16D 110.6
H16C C16 H16D 108.7
Si1 C17 H17 107.6
C18 C17 Si1 111.5(3)
C18 C17 H17 107.6
C19 C17 Si1 111.4(3)
C19 C17 H17 107.6
C19 C17 C18 111.0(4)
C17 C18 H18D 109.5
C17 C18 H18E 109.5
C17 C18 H18F 109.5
H18D C18 H18E 109.5
H18D C18 H18F 109.5
H18E C18 H18F 109.5
C17 C19 H19D 109.5
C17 C19 H19E 109.5
C17 C19 H19F 109.5
H19D C19 H19E 109.5
H19D C19 H19F 109.5
H19E C19 H19F 109.5
Si1 C20 H20 107.7
C21 C20 Si1 111.0(3)
C21 C20 H20 107.7
C21 C20 C22 111.7(4)
C22 C20 Si1 111.0(3)
C22 C20 H20 107.7
C20 C21 H21G 109.5
C20 C21 H21H 109.5
C20 C21 H21I 109.5
H21G C21 H21H 109.5
H21G C21 H21I 109.5
H21H C21 H21I 109.5
C20 C22 H22G 109.5
C20 C22 H22H 109.5
C20 C22 H22I 109.5
H22G C22 H22H 109.5
H22G C22 H22I 109.5
H22H C22 H22I 109.5
O4 C23 H23D 109.5
O4 C23 H23E 109.5
O4 C23 H23F 109.5
H23D C23 H23E 109.5
H23D C23 H23F 109.5
H23E C23 H23F 109.5
C9 C24 H24D 109.5
C9 C24 H24E 109.5
C9 C24 H24F 109.5
H24D C24 H24E 109.5
H24D C24 H24F 109.5
H24E C24 H24F 109.5
O2A Si1A C13A 108.91(14)
O2A Si1A C17A 105.68(16)
O2A Si1A C20A 110.22(15)
C13A Si1A C17A 106.31(17)
C13A Si1A C20A 110.87(17)
C20A Si1A C17A 114.58(19)
C3A O2A Si1A 132.6(2)
C11A O4A C23A 121.0(3)
C5A O6A C7A 122.0(3)
O2A C3A H3AA 109.4
O2A C3A H3AB 109.4
O2A C3A C4A 111.1(2)
H3AA C3A H3AB 108.0
C4A C3A H3AA 109.4
C4A C3A H3AB 109.4
C5A C4A C3A 115.4(3)
C11A C4A C3A 121.6(3)
C11A C4A C5A 122.7(3)
O3A C5A O6A 116.9(3)
O3A C5A C4A 123.2(3)
O6A C5A C4A 119.9(3)
O6A C7A C8A 112.9(3)
O6A C7A C10A 118.8(3)
O6A C7A C14A 109.4(3)
C8A C7A C10A 91.3(2)
C14A C7A C8A 116.4(3)
C14A C7A C10A 107.2(3)
C7A C8A H8AA 113.3
C7A C8A H8AB 113.3
C7A C8A C9A 91.8(2)
H8AA C8A H8AB 110.7
C9A C8A H8AA 113.3
C9A C8A H8AB 113.3
C8A C9A C10A 88.1(2)
C12A C9A C8A 110.5(3)
C12A C9A C10A 108.5(2)
C12A C9A C24A 112.7(3)
C24A C9A C8A 116.2(3)
C24A C9A C10A 118.3(3)
C7A C10A C9A 88.3(2)
C11A C10A C7A 114.3(3)
C11A C10A C9A 112.2(3)
C11A C10A C16A 117.1(3)
C16A C10A C7A 104.7(3)
C16A C10A C9A 116.4(2)
O4A C11A C10A 121.4(3)
C4A C11A O4A 117.7(3)
C4A C11A C10A 120.9(3)
C13A C12A C9A 166.3(3)
C12A C13A Si1A 159.2(3)
C7A C14A H14A 111.1
C7A C14A H14B 111.1
H14A C14A H14B 109.1
C15A C14A C7A 103.3(3)
C15A C14A H14A 111.1
C15A C14A H14B 111.1
C14A C15A H15A 110.9
C14A C15A H15B 110.9
C14A C15A C16A 104.2(3)
H15A C15A H15B 108.9
C16A C15A H15A 110.9
C16A C15A H15B 110.9
C10A C16A H16A 110.7
C10A C16A H16B 110.7
C15A C16A C10A 105.3(3)
C15A C16A H16A 110.7
C15A C16A H16B 110.7
H16A C16A H16B 108.8
Si1A C17A H17A 108.7
C18A C17A Si1A 110.5(3)
C18A C17A H17A 108.7
C19A C17A Si1A 109.7(4)
C19A C17A H17A 108.7
C19A C17A C18A 110.6(5)
C17A C18A H18A 109.5
C17A C18A H18B 109.5
C17A C18A H18C 109.5
H18A C18A H18B 109.5
H18A C18A H18C 109.5
H18B C18A H18C 109.5
C17A C19A H19A 109.5
C17A C19A H19B 109.5
C17A C19A H19C 109.5
H19A C19A H19B 109.5
H19A C19A H19C 109.5
H19B C19A H19C 109.5
Si1A C20A H20A 106.3
Si1A C20A H20B 108.3
C21A C20A Si1A 113.0(10)
C21A C20A H20A 106.3
C21A C20A C22A 111.3(12)
C22A C20A Si1A 113.0(6)
C22A C20A H20A 106.3
C21B C20A Si1A 113.2(5)
C21B C20A H20B 108.3
C22B C20A Si1A 109.0(4)
C22B C20A H20B 108.3
C22B C20A C21B 109.5(6)
C20A C21A H21A 109.5
C20A C21A H21B 109.5
C20A C21A H21C 109.5
H21A C21A H21B 109.5
H21A C21A H21C 109.5
H21B C21A H21C 109.5
C20A C22A H22A 109.5
C20A C22A H22B 109.5
C20A C22A H22C 109.5
H22A C22A H22B 109.5
H22A C22A H22C 109.5
H22B C22A H22C 109.5
O4A C23A H23A 109.5
O4A C23A H23B 109.5
O4A C23A H23C 109.5
H23A C23A H23B 109.5
H23A C23A H23C 109.5
H23B C23A H23C 109.5
C9A C24A H24A 109.5
C9A C24A H24B 109.5
C9A C24A H24C 109.5
H24A C24A H24B 109.5
H24A C24A H24C 109.5
H24B C24A H24C 109.5
C20A C21B H21D 109.5
C20A C21B H21E 109.5
C20A C21B H21F 109.5
H21D C21B H21E 109.5
H21D C21B H21F 109.5
H21E C21B H21F 109.5
C20A C22B H22D 109.5
C20A C22B H22E 109.5
C20A C22B H22F 109.5
H22D C22B H22E 109.5
H22D C22B H22F 109.5
H22E C22B H22F 109.5

loop_
_geom_bond_atom_site_label_1
_geom_bond_atom_site_label_2
_geom_bond_distance
Si1 O2 1.631(3)
Si1 C13 1.838(4)
Si1 C17 1.860(4)
Si1 C20 1.865(4)
O2 C3 1.411(4)
O3 C5 1.211(4)
O4 C11 1.359(4)
O4 C23 1.429(4)
O6 C5 1.362(4)
O6 C7 1.436(4)
C3 H3A 0.9900
C3 H3B 0.9900
C3 C4 1.505(5)
C4 C5 1.466(4)
C4 C11 1.346(4)
C7 C8 1.538(5)
C7 C10 1.568(4)
C7 C14 1.513(5)
C8 H8A 0.9900
C8 H8B 0.9900
C8 C9 1.572(4)
C9 C10 1.621(4)
C9 C12 1.465(5)
C9 C24 1.525(5)
C10 C11 1.489(4)
C10 C16 1.538(5)
C12 C13 1.210(5)
C14 H14C 0.9900
C14 H14D 0.9900
C14 C15 1.519(5)
C15 H15C 0.9900
C15 H15D 0.9900
C15 C16 1.545(5)
C16 H16C 0.9900
C16 H16D 0.9900
C17 H17 1.0000
C17 C18 1.547(6)
C17 C19 1.540(6)
C18 H18D 0.9800
C18 H18E 0.9800
C18 H18F 0.9800
C19 H19D 0.9800
C19 H19E 0.9800
C19 H19F 0.9800
C20 H20 1.0000
C20 C21 1.528(6)
C20 C22 1.536(6)
C21 H21G 0.9800
C21 H21H 0.9800
C21 H21I 0.9800
C22 H22G 0.9800
C22 H22H 0.9800
C22 H22I 0.9800
C23 H23D 0.9800
C23 H23E 0.9800
C23 H23F 0.9800
C24 H24D 0.9800
C24 H24E 0.9800
C24 H24F 0.9800
Si1A O2A 1.650(2)
Si1A C13A 1.844(4)
Si1A C17A 1.894(4)
Si1A C20A 1.870(4)
O2A C3A 1.447(4)
O3A C5A 1.204(4)
O4A C11A 1.351(4)
O4A C23A 1.443(4)
O6A C5A 1.358(4)
O6A C7A 1.438(4)
C3A H3AA 0.9900
C3A H3AB 0.9900
C3A C4A 1.503(4)
C4A C5A 1.465(5)
C4A C11A 1.351(4)
C7A C8A 1.535(4)
C7A C10A 1.563(5)
C7A C14A 1.528(5)
C8A H8AA 0.9900
C8A H8AB 0.9900
C8A C9A 1.560(5)
C9A C10A 1.626(4)
C9A C12A 1.469(5)
C9A C24A 1.531(4)
C10A C11A 1.496(4)
C10A C16A 1.544(4)
C12A C13A 1.202(5)
C14A H14A 0.9900
C14A H14B 0.9900
C14A C15A 1.523(5)
C15A H15A 0.9900
C15A H15B 0.9900
C15A C16A 1.535(5)
C16A H16A 0.9900
C16A H16B 0.9900
C17A H17A 1.0000
C17A C18A 1.524(7)
C17A C19A 1.483(7)
C18A H18A 0.9800
C18A H18B 0.9800
C18A H18C 0.9800
C19A H19A 0.9800
C19A H19B 0.9800
C19A H19C 0.9800
C20A H20A 1.0000
C20A H20B 1.0000
C20A C21A 1.52(2)
C20A C22A 1.529(15)
C20A C21B 1.547(11)
C20A C22B 1.524(10)
C21A H21A 0.9800
C21A H21B 0.9800
C21A H21C 0.9800
C22A H22A 0.9800
C22A H22B 0.9800
C22A H22C 0.9800
C23A H23A 0.9800
C23A H23B 0.9800
C23A H23C 0.9800
C24A H24A 0.9800
C24A H24B 0.9800
C24A H24C 0.9800
C21B H21D 0.9800
C21B H21E 0.9800
C21B H21F 0.9800
C22B H22D 0.9800
C22B H22E 0.9800
C22B H22F 0.9800

loop_
_geom_torsion_atom_site_label_1
_geom_torsion_atom_site_label_2
_geom_torsion_atom_site_label_3
_geom_torsion_atom_site_label_4
_geom_torsion
Si1 O2 C3 C4 9.0(6)
O2 Si1 C13 C12 3.5(9)
O2 Si1 C17 C18 66.6(3)
O2 Si1 C17 C19 -58.1(4)
O2 Si1 C20 C21 63.0(3)
O2 Si1 C20 C22 -172.2(3)
O2 C3 C4 C5 -99.9(4)
O2 C3 C4 C11 76.8(4)
O6 C7 C8 C9 116.0(3)
O6 C7 C10 C9 -110.6(3)
O6 C7 C10 C11 4.4(4)
O6 C7 C10 C16 133.0(3)
O6 C7 C14 C15 -159.3(3)
C3 C4 C5 O3 -5.2(5)
C3 C4 C5 O6 176.4(3)
C3 C4 C11 O4 10.1(4)
C3 C4 C11 C10 -165.4(3)
C5 O6 C7 C8 -98.8(3)
C5 O6 C7 C10 5.5(5)
C5 O6 C7 C14 129.6(3)
C5 C4 C11 O4 -173.3(3)
C5 C4 C11 C10 11.2(5)
C7 O6 C5 O3 173.5(3)
C7 O6 C5 C4 -8.0(5)
C7 C8 C9 C10 5.3(2)
C7 C8 C9 C12 -103.8(3)
C7 C8 C9 C24 125.8(3)
C7 C10 C11 O4 172.1(3)
C7 C10 C11 C4 -12.6(4)
C7 C10 C16 C15 16.3(3)
C7 C14 C15 C16 38.9(4)
C8 C7 C10 C9 5.4(3)
C8 C7 C10 C11 120.3(3)
C8 C7 C10 C16 -111.1(3)
C8 C7 C14 C15 71.8(4)
C8 C9 C10 C7 -5.2(2)
C8 C9 C10 C11 -120.3(3)
C8 C9 C10 C16 99.8(3)
C8 C9 C12 C13 85.0(14)
C9 C10 C11 O4 -88.9(4)
C9 C10 C11 C4 86.4(4)
C9 C10 C16 C15 -79.0(3)
C9 C12 C13 Si1 4(2)
C10 C7 C8 C9 -5.5(3)
C10 C7 C14 C15 -29.1(4)
C10 C9 C12 C13 -10.6(14)
C11 C4 C5 O3 178.0(3)
C11 C4 C5 O6 -0.3(5)
C11 C10 C16 C15 142.7(3)
C12 C9 C10 C7 106.8(3)
C12 C9 C10 C11 -8.3(4)
C12 C9 C10 C16 -148.1(3)
C13 Si1 O2 C3 -21.9(5)
C13 Si1 C17 C18 -173.0(3)
C13 Si1 C17 C19 62.3(4)
C13 Si1 C20 C21 -54.7(3)
C13 Si1 C20 C22 70.1(4)
C14 C7 C8 C9 -116.1(3)
C14 C7 C10 C9 124.2(3)
C14 C7 C10 C11 -120.8(3)
C14 C7 C10 C16 7.8(3)
C14 C15 C16 C10 -34.5(4)
C16 C10 C11 O4 50.5(4)
C16 C10 C11 C4 -134.3(3)
C17 Si1 O2 C3 98.5(5)
C17 Si1 C13 C12 -118.1(8)
C17 Si1 C20 C21 -175.2(3)
C17 Si1 C20 C22 -50.4(4)
C20 Si1 O2 C3 -139.2(5)
C20 Si1 C13 C12 119.8(8)
C20 Si1 C17 C18 -52.9(4)
C20 Si1 C17 C19 -177.5(3)
C23 O4 C11 C4 -156.7(3)
C23 O4 C11 C10 18.9(5)
C24 C9 C10 C7 -123.9(3)
C24 C9 C10 C11 121.0(3)
C24 C9 C10 C16 -18.9(4)
C24 C9 C12 C13 -142.9(13)
Si1A O2A C3A C4A -58.4(4)
O2A Si1A C13A C12A 14.3(9)
O2A Si1A C17A C18A -54.8(4)
O2A Si1A C17A C19A -177.0(4)
O2A Si1A C20A C21A 157.5(17)
O2A Si1A C20A C22A 29.9(11)
O2A Si1A C20A C21B -167.5(6)
O2A Si1A C20A C22B 70.3(7)
O2A C3A C4A C5A -68.9(3)
O2A C3A C4A C11A 105.2(3)
O6A C7A C8A C9A 117.1(3)
O6A C7A C10A C9A -112.3(3)
O6A C7A C10A C11A 1.4(4)
O6A C7A C10A C16A 130.8(3)
O6A C7A C14A C15A -158.0(3)
C3A C4A C5A O3A -10.8(4)
C3A C4A C5A O6A 171.1(3)
C3A C4A C11A O4A 15.1(4)
C3A C4A C11A C10A -161.5(3)
C5A O6A C7A C8A -97.7(3)
C5A O6A C7A C10A 7.5(4)
C5A O6A C7A C14A 131.0(3)
C5A C4A C11A O4A -171.2(3)
C5A C4A C11A C10A 12.2(4)
C7A O6A C5A O3A 174.6(3)
C7A O6A C5A C4A -7.2(4)
C7A C8A C9A C10A 4.9(2)
C7A C8A C9A C12A -104.2(3)
C7A C8A C9A C24A 125.7(3)
C7A C10A C11A O4A 172.6(3)
C7A C10A C11A C4A -10.9(4)
C7A C10A C16A C15A 17.8(3)
C7A C14A C15A C16A 39.0(3)
C8A C7A C10A C9A 4.9(2)
C8A C7A C10A C11A 118.6(3)
C8A C7A C10A C16A -112.0(3)
C8A C7A C14A C15A 72.6(4)
C8A C9A C10A C7A -4.8(2)
C8A C9A C10A C11A -120.4(3)
C8A C9A C10A C16A 100.8(3)
C8A C9A C12A C13A 76.7(15)
C9A C10A C11A O4A -88.7(3)
C9A C10A C11A C4A 87.7(4)
C9A C10A C16A C15A -77.7(4)
C9A C12A C13A Si1A -12(2)
C10A C7A C8A C9A -5.1(2)
C10A C7A C14A C15A -27.8(3)
C10A C9A C12A C13A -18.3(16)
C11A C4A C5A O3A 175.2(3)
C11A C4A C5A O6A -3.0(4)
C11A C10A C16A C15A 145.5(3)
C12A C9A C10A C7A 106.2(3)
C12A C9A C10A C11A -9.4(4)
C12A C9A C10A C16A -148.2(3)
C13A Si1A O2A C3A 32.9(3)
C13A Si1A C17A C18A 60.9(4)
C13A Si1A C17A C19A -61.3(4)
C13A Si1A C20A C21A 36.8(17)
C13A Si1A C20A C22A -90.7(11)
C13A Si1A C20A C21B 71.8(6)
C13A Si1A C20A C22B -50.3(7)
C14A C7A C8A C9A -115.1(3)
C14A C7A C10A C9A 123.1(3)
C14A C7A C10A C11A -123.2(3)
C14A C7A C10A C16A 6.2(3)
C14A C15A C16A C10A -35.6(3)
C16A C10A C11A O4A 49.7(4)
C16A C10A C11A C4A -133.8(3)
C17A Si1A O2A C3A 146.8(3)
C17A Si1A C13A C12A -99.1(9)
C17A Si1A C20A C21A -83.5(17)
C17A Si1A C20A C22A 149.0(11)
C17A Si1A C20A C21B -48.5(6)
C17A Si1A C20A C22B -170.6(6)
C20A Si1A O2A C3A -88.9(3)
C20A Si1A C13A C12A 135.8(9)
C20A Si1A C17A C18A -176.3(3)
C20A Si1A C17A C19A 61.5(4)
C23A O4A C11A C4A -148.1(3)
C23A O4A C11A C10A 28.5(4)
C24A C9A C10A C7A -123.7(3)
C24A C9A C10A C11A 120.7(3)
C24A C9A C10A C16A -18.1(5)
C24A C9A C12A C13A -151.5(14)
